data_4069109
loop_
_publ_author_name
'Beckmann, Jens'
'Hesse, Malte'

_publ_section_title
;
 Reactivity of the Dinuclear Arylstibonic Acid
 [2,6-Mes2C6H3Sb(O)(OH)2]2toward H2SO4and NaOH
;
_journal_issue 7
_journal_name_full Organometallics
_journal_page_first 2345
_journal_paper_doi 10.1021/om900030m
_journal_volume 28
_journal_year 2009
_chemical_formula_sum 'C96 H100 Na2 O16 Sb4'
_chemical_formula_weight 2042.74
_chemical_name_systematic
;
 ?
;
_space_group_IT_number 14
_symmetry_cell_setting monoclinic
_symmetry_space_group_name_Hall '-P 2yn'
_symmetry_space_group_name_H-M 'P 1 21/n 1'
_atom_sites_solution_hydrogens geom
_atom_sites_solution_primary direct
_atom_sites_solution_secondary difmap
_audit_creation_method SHELXL-97
_cell_angle_alpha 90.00
_cell_angle_beta 106.065(5)
_cell_angle_gamma 90.00
_cell_formula_units_Z 2
_cell_length_a 13.5652(9)
_cell_length_b 18.9181(12)
_cell_length_c 18.1655(11)
_cell_measurement_temperature 150
_cell_volume 4479.7(5)
_computing_cell_refinement 'SMART (Bruker, 2000)'
_computing_data_collection 'SMART (Bruker, 2000)'
_computing_data_reduction 'SAINT (Bruker, 2000)'
_computing_molecular_graphics 'DIAMOND (Brandenberg, 2006)'
_computing_publication_material 'SHELXL97 (Sheldrick, 1997)'
_computing_structure_refinement 'SHELXL97 (Sheldrick, 1997)'
_computing_structure_solution 'SHELXS97 (Sheldrick, 1997)'
_diffrn_ambient_temperature 293(2)
_diffrn_measured_fraction_theta_full 0.985
_diffrn_measured_fraction_theta_max 0.985
_diffrn_measurement_device_type 'phi and omega scans'
_diffrn_radiation_monochromator graphite
_diffrn_radiation_source 'fine-focus sealed tube'
_diffrn_radiation_type MoK\a
_diffrn_radiation_wavelength 0.71073
_diffrn_reflns_av_R_equivalents 0.1181
_diffrn_reflns_av_sigmaI/netI 0.1967
_diffrn_reflns_limit_h_max 15
_diffrn_reflns_limit_h_min -18
_diffrn_reflns_limit_k_max 25
_diffrn_reflns_limit_k_min -25
_diffrn_reflns_limit_l_max 24
_diffrn_reflns_limit_l_min -24
_diffrn_reflns_number 29409
_diffrn_reflns_theta_full 29.25
_diffrn_reflns_theta_max 29.25
_diffrn_reflns_theta_min 1.99
_exptl_absorpt_coefficient_mu 1.268
_exptl_absorpt_correction_T_max 1.00
_exptl_absorpt_correction_T_min 0.61
_exptl_absorpt_correction_type multi-scan
_exptl_absorpt_process_details 'SADABS (Bruker, 2000)'
_exptl_crystal_colour colourless
_exptl_crystal_density_diffrn 1.514
_exptl_crystal_density_method 'not measured'
_exptl_crystal_description prism
_exptl_crystal_F_000 2060
_exptl_crystal_size_max .18
_exptl_crystal_size_mid .12
_exptl_crystal_size_min .10
_refine_diff_density_max 0.700
_refine_diff_density_min -1.194
_refine_diff_density_rms 0.138
_refine_ls_extinction_method none
_refine_ls_goodness_of_fit_ref 0.772
_refine_ls_hydrogen_treatment mixed
_refine_ls_matrix_type full
_refine_ls_number_parameters 532
_refine_ls_number_reflns 12008
_refine_ls_number_restraints 0
_refine_ls_restrained_S_all 0.772
_refine_ls_R_factor_all 0.1262
_refine_ls_R_factor_gt 0.0464
_refine_ls_shift/su_max 0.001
_refine_ls_shift/su_mean 0.000
_refine_ls_structure_factor_coef Fsqd
_refine_ls_weighting_details 'calc w=1/[\s^2^(Fo^2^)+(0.0355P)^2^+0.0000P] where P=(Fo^2^+2Fc^2^)/3'
_refine_ls_weighting_scheme calc
_refine_ls_wR_factor_gt 0.0765
_refine_ls_wR_factor_ref 0.1039
_reflns_number_gt 5744
_reflns_number_total 12008
_reflns_threshold_expression >2sigma(I)
_cod_data_source_file om900030m_si_001.cif
_cod_data_source_block publication_text
_cod_depositor_comments
;
The following automatic conversions were performed:

'_symmetry_cell_setting' value 'Monoclinic' changed to 'monoclinic'
according to /home/saulius/struct/CIF-dictionaries/cif_core.dic
dictionary named 'cif_core.dic' version 2.4.2 from 2011-04-26.

Automatic conversion script
Id: cif_fix_values 1715 2011-07-08 13:25:40Z adriana 
;
_cod_original_sg_symbol_H-M P2(1)/n
_cod_database_code 4069109

loop_
_symmetry_equiv_pos_as_xyz
'x, y, z'
'-x+1/2, y+1/2, -z+1/2'
'-x, -y, -z'
'x-1/2, -y-1/2, z-1/2'

loop_
_atom_site_label
_atom_site_type_symbol
_atom_site_fract_x
_atom_site_fract_y
_atom_site_fract_z
_atom_site_U_iso_or_equiv
_atom_site_adp_type
_atom_site_occupancy
_atom_site_symmetry_multiplicity
_atom_site_calc_flag
_atom_site_refinement_flags
Sb1 Sb 0.50695(3) 0.96257(2) 0.692935(17) 0.02307(9) Uani 1 1 d .
Sb2 Sb 0.53526(3) 0.86745(2) 0.562285(18) 0.02308(9) Uani 1 1 d .
Na1 Na 0.6758(2) 0.99257(15) 0.52776(14) 0.0465(7) Uani 1 1 d .
O1 O 0.5334(3) 0.8620(2) 0.67163(17) 0.0284(9) Uani 1 1 d .
O5 O 0.5464(3) 0.9044(2) 0.46417(18) 0.0309(10) Uani 1 1 d .
O2 O 0.5465(3) 0.9740(2) 0.59927(18) 0.0293(10) Uani 1 1 d .
O6 O 0.6867(3) 0.8706(2) 0.5901(2) 0.0352(10) Uani 1 1 d .
O7 O 0.3862(3) 0.8906(2) 0.52187(19) 0.0323(10) Uani 1 1 d .
O3 O 0.3668(3) 0.9347(2) 0.6870(2) 0.0361(11) Uani 1 1 d .
O4 O 0.4607(4) 1.0604(2) 0.6881(2) 0.0389(12) Uani 1 1 d .
C51 C 0.6539(5) 0.7823(3) 0.4005(3) 0.0310(14) Uani 1 1 d .
C50 C 0.6754(5) 0.7569(3) 0.4762(3) 0.0275(13) Uani 1 1 d .
C20 C 0.7664(5) 0.9789(3) 0.7584(3) 0.0316(15) Uani 1 1 d .
C35 C 0.4004(5) 0.9182(3) 0.8672(3) 0.0327(15) Uani 1 1 d .
O8 O 0.7632(4) 0.9878(3) 0.4343(3) 0.0564(14) Uani 1 1 d .
C44 C 0.4378(6) 0.6417(3) 0.5329(3) 0.0398(16) Uani 1 1 d .
H44 H 0.3855 0.6146 0.5424 0.048 Uiso 1 1 calc R
C25 C 0.7761(5) 1.0393(4) 0.7163(3) 0.0347(14) Uani 1 1 d .
C40 C 0.5226(5) 0.7542(3) 0.5353(3) 0.0274(13) Uani 1 1 d .
C64 C 0.3128(6) 0.7617(3) 0.7006(3) 0.0395(17) Uani 1 1 d .
H64 H 0.3269 0.7616 0.7537 0.047 Uiso 1 1 calc R
C24 C 0.8385(5) 1.0347(4) 0.6662(3) 0.0381(15) Uani 1 1 d .
H24 H 0.8451 1.0741 0.6374 0.046 Uiso 1 1 calc R
C68 C 0.4891(5) 0.7125(4) 0.7173(3) 0.0408(17) Uani 1 1 d .
H68A H 0.5309 0.6985 0.6850 0.061 Uiso 1 1 calc R
H68B H 0.4785 0.6728 0.7471 0.061 Uiso 1 1 calc R
H68C H 0.5228 0.7497 0.7509 0.061 Uiso 1 1 calc R
C63 C 0.2163(6) 0.7853(4) 0.6567(3) 0.0398(16) Uani 1 1 d .
C21 C 0.8193(5) 0.9161(3) 0.7526(3) 0.0315(15) Uani 1 1 d .
C11 C 0.7097(5) 0.9832(3) 0.8189(3) 0.0300(14) Uani 1 1 d .
C10 C 0.6039(5) 0.9761(3) 0.8067(3) 0.0250(13) Uani 1 1 d .
C23 C 0.8901(5) 0.9735(4) 0.6584(3) 0.0349(15) Uani 1 1 d .
C15 C 0.5599(5) 0.9839(3) 0.8679(3) 0.0267(13) Uani 1 1 d .
C65 C 0.3869(6) 0.7387(3) 0.6683(3) 0.0358(15) Uani 1 1 d .
C36 C 0.4442(6) 1.1169(4) 0.8508(4) 0.0478(19) Uani 1 1 d .
H36A H 0.3938 1.1538 0.8436 0.072 Uiso 1 1 calc R
H36B H 0.4771 1.1187 0.8104 0.072 Uiso 1 1 calc R
H36C H 0.4945 1.1234 0.8992 0.072 Uiso 1 1 calc R
C26 C 0.8077(6) 0.8497(4) 0.7966(3) 0.0433(18) Uani 1 1 d .
H26A H 0.8498 0.8128 0.7852 0.065 Uiso 1 1 calc R
H26B H 0.7373 0.8349 0.7818 0.065 Uiso 1 1 calc R
H26C H 0.8288 0.8595 0.8505 0.065 Uiso 1 1 calc R
C33 C 0.2372(5) 0.9788(4) 0.8424(3) 0.0421(19) Uani 1 1 d .
C42 C 0.5842(6) 0.6502(3) 0.4862(3) 0.0383(16) Uani 1 1 d .
H42 H 0.6318 0.6285 0.4653 0.046 Uiso 1 1 calc R
C55 C 0.7775(5) 0.7562(3) 0.5232(3) 0.0344(15) Uani 1 1 d .
C34 C 0.2949(6) 0.9177(4) 0.8581(3) 0.0379(17) Uani 1 1 d .
H34 H 0.2626 0.8752 0.8626 0.046 Uiso 1 1 calc R
C32 C 0.2868(6) 1.0432(4) 0.8402(3) 0.0445(18) Uani 1 1 d .
H32 H 0.2488 1.0849 0.8322 0.053 Uiso 1 1 calc R
C22 C 0.8810(5) 0.9143(4) 0.7023(3) 0.0354(15) Uani 1 1 d .
H22 H 0.9164 0.8731 0.6979 0.043 Uiso 1 1 calc R
C62 C 0.1962(6) 0.7823(4) 0.5770(3) 0.0411(17) Uani 1 1 d .
H62 H 0.1323 0.7968 0.5467 0.049 Uiso 1 1 calc R
C14 C 0.6274(5) 0.9961(4) 0.9417(3) 0.0377(17) Uani 1 1 d .
H14 H 0.6005 1.0006 0.9834 0.045 Uiso 1 1 calc R
C57 C 0.9170(7) 0.8502(4) 0.3970(4) 0.063(2) Uani 1 1 d .
H57A H 0.9799 0.8476 0.4374 0.095 Uiso 1 1 calc R
H57B H 0.9007 0.8988 0.3841 0.095 Uiso 1 1 calc R
H57C H 0.9249 0.8255 0.3528 0.095 Uiso 1 1 calc R
C58 C 0.8035(6) 0.7241(4) 0.6017(3) 0.0453(18) Uani 1 1 d .
H58A H 0.7423 0.7057 0.6113 0.068 Uiso 1 1 calc R
H58B H 0.8327 0.7596 0.6391 0.068 Uiso 1 1 calc R
H58C H 0.8520 0.6865 0.6048 0.068 Uiso 1 1 calc R
C31 C 0.3926(5) 1.0461(4) 0.8498(3) 0.0334(15) Uani 1 1 d .
C53 C 0.8317(6) 0.8168(4) 0.4233(4) 0.0411(17) Uani 1 1 d .
C66 C 0.2409(6) 0.7539(5) 0.4552(3) 0.050(2) Uani 1 1 d .
H66A H 0.2988 0.7362 0.4403 0.076 Uiso 1 1 calc R
H66B H 0.2232 0.8000 0.4336 0.076 Uiso 1 1 calc R
H66C H 0.1837 0.7226 0.4370 0.076 Uiso 1 1 calc R
C28 C 0.7249(6) 1.1087(4) 0.7240(4) 0.0494(19) Uani 1 1 d .
H28A H 0.7410 1.1428 0.6900 0.074 Uiso 1 1 calc R
H28B H 0.7491 1.1253 0.7758 0.074 Uiso 1 1 calc R
H28C H 0.6519 1.1021 0.7110 0.074 Uiso 1 1 calc R
C52 C 0.7332(6) 0.8129(3) 0.3773(3) 0.0382(16) Uani 1 1 d .
H52 H 0.7188 0.8316 0.3281 0.046 Uiso 1 1 calc R
C61 C 0.2679(5) 0.7586(4) 0.5422(3) 0.0359(16) Uani 1 1 d .
C13 C 0.7295(6) 1.0013(4) 0.9530(3) 0.0465(19) Uani 1 1 d .
H13 H 0.7719 1.0083 1.0023 0.056 Uiso 1 1 calc R
C41 C 0.5926(5) 0.7216(3) 0.5014(3) 0.0284(13) Uani 1 1 d .
C43 C 0.5080(7) 0.6104(4) 0.5010(4) 0.052(2) Uani 1 1 d .
H43 H 0.5035 0.5624 0.4896 0.063 Uiso 1 1 calc R
C56 C 0.5475(5) 0.7745(3) 0.3473(3) 0.0371(16) Uani 1 1 d .
H56A H 0.5040 0.7521 0.3740 0.056 Uiso 1 1 calc R
H56B H 0.5502 0.7460 0.3041 0.056 Uiso 1 1 calc R
H56C H 0.5205 0.8203 0.3298 0.056 Uiso 1 1 calc R
C45 C 0.4442(5) 0.7133(3) 0.5509(3) 0.0293(14) Uani 1 1 d .
C54 C 0.8527(6) 0.7860(4) 0.4959(4) 0.0413(16) Uani 1 1 d .
H54 H 0.9200 0.7856 0.5268 0.050 Uiso 1 1 calc R
C30 C 0.4482(5) 0.9826(3) 0.8595(3) 0.0259(13) Uani 1 1 d .
C60 C 0.3665(5) 0.7396(3) 0.5878(3) 0.0318(14) Uani 1 1 d .
C27 C 0.9555(6) 0.9684(4) 0.6033(4) 0.0503(18) Uani 1 1 d .
H27A H 0.9854 0.9221 0.6065 0.076 Uiso 1 1 calc R
H27B H 1.0090 1.0032 0.6165 0.076 Uiso 1 1 calc R
H27C H 0.9136 0.9767 0.5521 0.076 Uiso 1 1 calc R
C38 C 0.4604(6) 0.8507(4) 0.8842(4) 0.0479(19) Uani 1 1 d .
H38A H 0.4151 0.8125 0.8874 0.072 Uiso 1 1 calc R
H38B H 0.5124 0.8551 0.9321 0.072 Uiso 1 1 calc R
H38C H 0.4920 0.8412 0.8441 0.072 Uiso 1 1 calc R
C12 C 0.7713(6) 0.9965(4) 0.8934(3) 0.0458(19) Uani 1 1 d .
H12 H 0.8417 1.0020 0.9021 0.055 Uiso 1 1 calc R
C67 C 0.1382(6) 0.8127(4) 0.6933(4) 0.0506(19) Uani 1 1 d .
H67A H 0.1649 0.8103 0.7481 0.076 Uiso 1 1 calc R
H67B H 0.0771 0.7846 0.6774 0.076 Uiso 1 1 calc R
H67C H 0.1222 0.8609 0.6781 0.076 Uiso 1 1 calc R
C37 C 0.1222(6) 0.9760(5) 0.8292(4) 0.062(3) Uani 1 1 d .
H37A H 0.0944 1.0228 0.8193 0.093 Uiso 1 1 calc R
H37B H 0.1070 0.9573 0.8740 0.093 Uiso 1 1 calc R
H37C H 0.0924 0.9462 0.7861 0.093 Uiso 1 1 calc R

loop_
_atom_site_aniso_label
_atom_site_aniso_U_11
_atom_site_aniso_U_22
_atom_site_aniso_U_33
_atom_site_aniso_U_23
_atom_site_aniso_U_13
_atom_site_aniso_U_12
Sb1 0.0284(2) 0.0257(2) 0.01590(14) -0.00079(15) 0.00748(13) 0.0007(2)
Sb2 0.0257(2) 0.0251(2) 0.01920(15) -0.00203(15) 0.00747(13) 0.0013(2)
Na1 0.0517(19) 0.0435(16) 0.0470(13) 0.0027(12) 0.0181(13) -0.0100(14)
O1 0.040(3) 0.028(2) 0.0189(15) 0.0015(15) 0.0111(15) 0.002(2)
O5 0.042(3) 0.034(2) 0.0190(16) -0.0005(16) 0.0125(17) 0.002(2)
O2 0.036(2) 0.033(3) 0.0224(16) 0.0005(16) 0.0144(16) 0.001(2)
O6 0.028(2) 0.042(3) 0.0356(19) -0.0061(19) 0.0082(17) 0.004(2)
O7 0.029(2) 0.037(3) 0.0276(18) -0.0021(17) 0.0025(16) 0.004(2)
O3 0.025(2) 0.056(3) 0.0260(18) -0.0025(18) 0.0055(16) -0.001(2)
O4 0.063(3) 0.032(3) 0.0260(18) 0.0023(17) 0.019(2) 0.010(2)
C51 0.045(4) 0.024(3) 0.031(3) 0.001(2) 0.023(3) 0.006(3)
C50 0.034(4) 0.023(3) 0.031(3) -0.004(2) 0.018(2) 0.003(3)
C20 0.025(3) 0.047(4) 0.022(2) -0.001(2) 0.004(2) -0.005(3)
C35 0.044(4) 0.034(4) 0.021(2) 0.003(2) 0.011(3) -0.005(3)
O8 0.046(3) 0.074(4) 0.050(3) 0.001(2) 0.015(2) 0.010(3)
C44 0.044(4) 0.029(4) 0.053(4) -0.002(3) 0.024(3) -0.010(3)
C25 0.031(3) 0.040(4) 0.033(3) -0.005(3) 0.009(2) -0.004(3)
C40 0.037(4) 0.023(3) 0.023(2) 0.000(2) 0.008(2) 0.000(3)
C64 0.056(5) 0.034(4) 0.036(3) -0.001(3) 0.026(3) -0.010(4)
C24 0.040(4) 0.041(4) 0.039(3) -0.002(3) 0.019(3) -0.013(4)
C68 0.046(4) 0.043(4) 0.036(3) 0.011(3) 0.014(3) -0.001(4)
C63 0.050(5) 0.036(4) 0.042(3) -0.006(3) 0.027(3) -0.004(4)
C21 0.028(4) 0.043(4) 0.021(2) -0.002(2) 0.003(2) -0.001(3)
C11 0.030(3) 0.040(4) 0.020(2) -0.001(2) 0.006(2) -0.002(3)
C10 0.030(3) 0.023(3) 0.018(2) -0.003(2) -0.001(2) 0.000(3)
C23 0.028(3) 0.044(4) 0.034(3) -0.008(3) 0.012(2) -0.010(3)
C15 0.031(3) 0.030(3) 0.018(2) -0.005(2) 0.006(2) -0.002(3)
C65 0.046(4) 0.031(4) 0.036(3) 0.003(3) 0.020(3) -0.004(3)
C36 0.066(5) 0.035(4) 0.049(4) -0.006(3) 0.026(4) 0.002(4)
C26 0.041(4) 0.052(5) 0.036(3) 0.008(3) 0.008(3) 0.003(4)
C33 0.033(4) 0.072(6) 0.023(3) -0.009(3) 0.010(2) -0.004(4)
C42 0.042(4) 0.030(4) 0.051(4) -0.004(3) 0.027(3) 0.006(3)
C55 0.035(4) 0.032(4) 0.040(3) -0.009(3) 0.017(3) -0.001(3)
C34 0.044(4) 0.045(4) 0.028(3) -0.006(3) 0.016(3) -0.012(4)
C32 0.047(4) 0.059(5) 0.030(3) 0.003(3) 0.014(3) 0.009(4)
C22 0.024(3) 0.046(4) 0.035(3) 0.000(3) 0.007(3) 0.000(3)
C62 0.033(4) 0.047(4) 0.045(3) -0.005(3) 0.015(3) -0.004(4)
C14 0.044(4) 0.056(4) 0.015(2) -0.005(2) 0.010(2) -0.002(4)
C57 0.075(6) 0.055(6) 0.078(5) -0.011(4) 0.051(5) -0.022(5)
C58 0.038(4) 0.049(5) 0.045(3) 0.006(3) 0.006(3) 0.014(4)
C31 0.039(4) 0.042(4) 0.022(2) 0.002(2) 0.014(2) 0.005(3)
C53 0.046(5) 0.033(4) 0.057(4) -0.011(3) 0.036(3) 0.003(3)
C66 0.038(4) 0.075(6) 0.036(3) -0.002(3) 0.006(3) 0.000(4)
C28 0.051(5) 0.042(4) 0.066(4) -0.004(3) 0.033(4) 0.001(4)
C52 0.053(5) 0.033(4) 0.037(3) -0.003(3) 0.026(3) 0.006(3)
C61 0.034(4) 0.043(4) 0.034(3) -0.007(3) 0.013(3) -0.011(3)
C13 0.041(5) 0.075(5) 0.020(3) -0.007(3) 0.003(3) 0.001(4)
C41 0.032(4) 0.023(3) 0.028(3) 0.001(2) 0.006(2) 0.000(3)
C43 0.073(6) 0.020(4) 0.067(4) -0.003(3) 0.026(4) 0.008(4)
C56 0.052(4) 0.033(4) 0.029(3) 0.004(2) 0.015(3) 0.002(3)
C45 0.036(4) 0.024(3) 0.030(3) 0.001(2) 0.013(2) -0.006(3)
C54 0.033(4) 0.038(4) 0.056(4) -0.002(3) 0.020(3) 0.009(3)
C30 0.030(3) 0.032(3) 0.018(2) 0.000(2) 0.010(2) 0.000(3)
C60 0.033(4) 0.032(4) 0.035(3) 0.000(2) 0.016(3) -0.002(3)
C27 0.044(4) 0.061(5) 0.054(4) 0.001(4) 0.025(3) 0.000(4)
C38 0.060(5) 0.033(4) 0.053(4) 0.005(3) 0.021(4) -0.002(4)
C12 0.033(4) 0.075(5) 0.027(3) -0.010(3) 0.004(3) -0.006(4)
C67 0.054(5) 0.052(5) 0.057(4) -0.007(3) 0.033(4) -0.004(4)
C37 0.031(4) 0.115(8) 0.041(3) -0.016(4) 0.012(3) -0.006(5)

loop_
_atom_type_symbol
_atom_type_description
_atom_type_scat_dispersion_real
_atom_type_scat_dispersion_imag
_atom_type_scat_source
C C 0.0033 0.0016 'International Tables Vol C Tables 4.2.6.8 and 6.1.1.4'
H H 0.0000 0.0000 'International Tables Vol C Tables 4.2.6.8 and 6.1.1.4'
Sb Sb -0.5866 1.5461 'International Tables Vol C Tables 4.2.6.8 and 6.1.1.4'
Na Na 0.0362 0.0249 'International Tables Vol C Tables 4.2.6.8 and 6.1.1.4'
O O 0.0106 0.0060 'International Tables Vol C Tables 4.2.6.8 and 6.1.1.4'

loop_
_geom_angle_atom_site_label_1
_geom_angle_atom_site_label_2
_geom_angle_atom_site_label_3
_geom_angle
_geom_angle_site_symmetry_1
_geom_angle_site_symmetry_3
O2 Sb1 O3 119.09(16) . .
O2 Sb1 O4 91.06(17) . .
O3 Sb1 O4 87.6(2) . .
O2 Sb1 O1 80.03(16) . .
O3 Sb1 O1 87.51(18) . .
O4 Sb1 O1 166.11(15) . .
O2 Sb1 C10 126.3(2) . .
O3 Sb1 C10 114.63(19) . .
O4 Sb1 C10 91.96(19) . .
O1 Sb1 C10 101.90(18) . .
O2 Sb1 Sb2 42.62(12) . .
O3 Sb1 Sb2 97.28(12) . .
O4 Sb1 Sb2 128.79(10) . .
O1 Sb1 Sb2 39.35(9) . .
C10 Sb1 Sb2 129.76(16) . .
O5 Sb2 O6 83.39(17) . .
O5 Sb2 O1 161.63(17) . .
O6 Sb2 O1 92.63(16) . .
O5 Sb2 O7 84.98(17) . .
O6 Sb2 O7 164.04(18) . .
O1 Sb2 O7 94.98(16) . .
O5 Sb2 O2 86.09(15) . .
O6 Sb2 O2 84.95(17) . .
O1 Sb2 O2 75.68(15) . .
O7 Sb2 O2 83.38(16) . .
O5 Sb2 C40 99.55(18) . .
O6 Sb2 C40 95.6(2) . .
O1 Sb2 C40 98.68(18) . .
O7 Sb2 C40 97.1(2) . .
O2 Sb2 C40 174.36(16) . .
O5 Sb2 Sb1 123.29(12) . .
O6 Sb2 Sb1 97.36(11) . .
O1 Sb2 Sb1 39.30(12) . .
O7 Sb2 Sb1 80.00(11) . .
O2 Sb2 Sb1 38.19(10) . .
C40 Sb2 Sb1 136.30(14) . .
O5 Sb2 Na1 50.13(13) . .
O6 Sb2 Na1 52.82(14) . .
O1 Sb2 Na1 113.84(13) . .
O7 Sb2 Na1 111.22(13) . .
O2 Sb2 Na1 50.58(12) . .
C40 Sb2 Na1 133.66(17) . .
Sb1 Sb2 Na1 85.83(5) . .
O8 Na1 O7 87.64(18) . 3_676
O8 Na1 O5 94.15(18) . .
O7 Na1 O5 108.10(16) 3_676 .
O8 Na1 O2 162.6(2) . .
O7 Na1 O2 95.73(17) 3_676 .
O5 Na1 O2 68.55(15) . .
O8 Na1 O6 108.0(2) . .
O7 Na1 O6 161.9(2) 3_676 .
O5 Na1 O6 62.82(14) . .
O2 Na1 O6 66.60(15) . .
O8 Na1 C24 102.7(2) . .
O7 Na1 C24 99.76(19) 3_676 .
O5 Na1 C24 147.93(19) . .
O2 Na1 C24 93.56(16) . .
O6 Na1 C24 85.91(18) . .
O8 Na1 Sb2 124.38(17) . .
O7 Na1 Sb2 125.17(15) 3_676 .
O5 Na1 Sb2 37.60(9) . .
O2 Na1 Sb2 41.26(10) . .
O6 Na1 Sb2 38.01(10) . .
C24 Na1 Sb2 112.10(15) . .
Sb1 O1 Sb2 101.35(16) . .
Sb2 O5 Na1 92.26(14) . .
Sb1 O2 Sb2 99.19(17) . .
Sb1 O2 Na1 152.4(2) . .
Sb2 O2 Na1 88.16(15) . .
Sb2 O6 Na1 89.17(17) . .
Sb2 O7 Na1 122.9(2) . 3_676
C52 C51 C50 118.1(6) . .
C52 C51 C56 122.2(5) . .
C50 C51 C56 119.7(6) . .
C55 C50 C51 119.8(6) . .
C55 C50 C41 120.6(5) . .
C51 C50 C41 119.0(5) . .
C25 C20 C21 121.4(6) . .
C25 C20 C11 119.9(6) . .
C21 C20 C11 118.2(5) . .
C34 C35 C30 118.7(6) . .
C34 C35 C38 119.9(6) . .
C30 C35 C38 121.4(6) . .
C43 C44 C45 120.8(7) . .
C20 C25 C24 117.8(6) . .
C20 C25 C28 122.9(6) . .
C24 C25 C28 119.2(6) . .
C41 C40 C45 119.0(5) . .
C41 C40 Sb2 120.4(4) . .
C45 C40 Sb2 120.6(4) . .
C65 C64 C63 122.5(6) . .
C23 C24 C25 122.1(6) . .
C23 C24 Na1 88.2(4) . .
C25 C24 Na1 97.2(4) . .
C62 C63 C64 117.4(6) . .
C62 C63 C67 121.1(7) . .
C64 C63 C67 121.5(6) . .
C22 C21 C20 118.6(6) . .
C22 C21 C26 119.4(6) . .
C20 C21 C26 122.0(6) . .
C10 C11 C12 118.7(5) . .
C10 C11 C20 126.0(4) . .
C12 C11 C20 115.2(6) . .
C11 C10 C15 120.5(4) . .
C11 C10 Sb1 119.7(4) . .
C15 C10 Sb1 119.6(4) . .
C24 C23 C22 119.1(6) . .
C24 C23 C27 121.8(6) . .
C22 C23 C27 119.1(6) . .
C10 C15 C14 117.4(6) . .
C10 C15 C30 124.3(4) . .
C14 C15 C30 118.3(5) . .
C64 C65 C60 119.0(6) . .
C64 C65 C68 121.1(5) . .
C60 C65 C68 119.9(6) . .
C34 C33 C32 119.0(7) . .
C34 C33 C37 120.3(7) . .
C32 C33 C37 120.6(7) . .
C43 C42 C41 121.7(6) . .
C54 C55 C50 118.7(6) . .
C54 C55 C58 120.5(6) . .
C50 C55 C58 120.8(6) . .
C33 C34 C35 121.6(7) . .
C33 C32 C31 121.0(7) . .
C23 C22 C21 121.0(6) . .
C61 C62 C63 122.0(6) . .
C13 C14 C15 121.5(5) . .
C32 C31 C30 118.7(7) . .
C32 C31 C36 119.5(7) . .
C30 C31 C36 121.8(6) . .
C52 C53 C54 117.6(7) . .
C52 C53 C57 122.3(7) . .
C54 C53 C57 120.0(7) . .
C53 C52 C51 123.1(6) . .
C62 C61 C60 119.3(5) . .
C62 C61 C66 119.9(6) . .
C60 C61 C66 120.7(6) . .
C14 C13 C12 120.9(6) . .
C42 C41 C40 119.4(6) . .
C42 C41 C50 113.9(6) . .
C40 C41 C50 126.7(5) . .
C44 C43 C42 119.8(7) . .
C44 C45 C40 119.4(6) . .
C44 C45 C60 115.3(6) . .
C40 C45 C60 125.3(5) . .
C55 C54 C53 122.3(7) . .
C31 C30 C35 120.6(6) . .
C31 C30 C15 119.9(5) . .
C35 C30 C15 119.4(5) . .
C65 C60 C61 119.5(6) . .
C65 C60 C45 120.3(6) . .
C61 C60 C45 119.8(5) . .
C13 C12 C11 120.9(7) . .

loop_
_geom_bond_atom_site_label_1
_geom_bond_atom_site_label_2
_geom_bond_distance
_geom_bond_site_symmetry_2
Sb1 O2 1.933(3) .
Sb1 O3 1.946(4) .
Sb1 O4 1.948(4) .
Sb1 O1 1.993(4) .
Sb1 C10 2.136(4) .
Sb1 Sb2 3.0859(5) .
Sb2 O5 1.959(3) .
Sb2 O6 1.976(4) .
Sb2 O1 1.996(3) .
Sb2 O7 1.999(4) .
Sb2 O2 2.117(4) .
Sb2 C40 2.193(6) .
Sb2 Na1 3.208(3) .
Na1 O8 2.326(6) .
Na1 O7 2.447(5) 3_676
Na1 O5 2.465(5) .
Na1 O2 2.480(5) .
Na1 O6 2.557(5) .
Na1 C24 2.959(6) .
O7 Na1 2.447(5) 3_676
C51 C52 1.387(9) .
C51 C50 1.409(7) .
C51 C56 1.505(9) .
C50 C55 1.412(9) .
C50 C41 1.484(9) .
C20 C25 1.400(9) .
C20 C21 1.408(9) .
C20 C11 1.507(8) .
C35 C34 1.394(9) .
C35 C30 1.406(8) .
C35 C38 1.499(9) .
C44 C43 1.377(10) .
C44 C45 1.390(9) .
C25 C24 1.407(9) .
C25 C28 1.510(10) .
C40 C41 1.407(8) .
C40 C45 1.407(8) .
C64 C65 1.367(9) .
C64 C63 1.404(10) .
C24 C23 1.381(10) .
C68 C65 1.509(9) .
C63 C62 1.398(8) .
C63 C67 1.492(10) .
C21 C22 1.400(9) .
C21 C26 1.520(9) .
C11 C10 1.397(9) .
C11 C12 1.403(7) .
C10 C15 1.408(8) .
C23 C22 1.400(9) .
C23 C27 1.514(9) .
C15 C14 1.419(7) .
C15 C30 1.481(9) .
C65 C60 1.412(8) .
C36 C31 1.510(10) .
C33 C34 1.381(10) .
C33 C32 1.398(10) .
C33 C37 1.511(10) .
C42 C43 1.364(10) .
C42 C41 1.377(8) .
C55 C54 1.373(9) .
C55 C58 1.499(8) .
C32 C31 1.398(9) .
C62 C61 1.375(9) .
C14 C13 1.346(10) .
C57 C53 1.507(10) .
C31 C30 1.402(9) .
C53 C52 1.368(10) .
C53 C54 1.397(9) .
C66 C61 1.522(8) .
C61 C60 1.411(9) .
C13 C12 1.357(9) .
C45 C60 1.483(9) .
